data_7712162
loop_
_publ_author_name
'Sheokand, Sonu'
'Mondal, Dipanjan'
'Kote, Basvaraj S.'
'Radhakrishna, Latchupatula'
'Balakrishna, Maravanji S.'

_publ_section_title
;
 Novel 1,2,3-triazolyl phosphine with a pyridyl functionality: synthesis,
 coinage metal complexes, photophysical studies and Cu(I) catalyzed C-O
 coupling of phenols with aryl bromides.
;
_journal_issue 6
_journal_name_full 'Dalton transactions (Cambridge, England : 2003)'
_journal_page_first 1785
_journal_page_last 1796
_journal_paper_doi 10.1039/d2dt03791b
_journal_volume 52
_journal_year 2023
_chemical_formula_moiety 'C50 H38 Br2 Cu2 N8 P2'
_chemical_formula_sum 'C50 H38 Br2 Cu2 N8 P2'
_chemical_formula_weight 1099.72
_space_group_crystal_system monoclinic
_space_group_IT_number 14
_space_group_name_Hall '-P 2yn'
_space_group_name_H-M_alt 'P 1 21/n 1'
_atom_sites_solution_hydrogens geom
_audit_creation_date 2022-09-30
_audit_creation_method
;
Olex2 1.5
(compiled 2022.04.07 svn.rca3783a0 for OlexSys, GUI svn.r6498)
;
_audit_update_record
;
2022-11-24 deposited with the CCDC.	2022-12-30 downloaded from the CCDC.
;
_cell_angle_alpha 90
_cell_angle_beta 95.2177(19)
_cell_angle_gamma 90
_cell_formula_units_Z 2
_cell_length_a 9.6861(2)
_cell_length_b 13.5067(3)
_cell_length_c 17.6907(4)
_cell_measurement_reflns_used 18856
_cell_measurement_temperature 150.00(10)
_cell_measurement_theta_max 32.2850
_cell_measurement_theta_min 1.9520
_cell_volume 2304.84(9)
_computing_cell_refinement 'CrysAlisPro 1.171.41.93a (Rigaku OD, 2020)'
_computing_data_collection 'CrysAlisPro 1.171.41.93a (Rigaku OD, 2020)'
_computing_data_reduction 'CrysAlisPro 1.171.41.93a (Rigaku OD, 2020)'
_computing_molecular_graphics 'Olex2 1.5 (Dolomanov et al., 2009)'
_computing_publication_material 'Olex2 1.5 (Dolomanov et al., 2009)'
_computing_structure_refinement 'SHELXL 2018/3 (Sheldrick, 2015)'
_computing_structure_solution 'olex2.solve (Bourhis et al., 2015)'
_diffrn_ambient_temperature 150.15
_diffrn_measured_fraction_theta_full 0.999
_diffrn_measured_fraction_theta_max 0.777
_diffrn_measurement_details
;
List of Runs (angles in degrees, time in seconds):

  # Type    Start    End  Width  t~exp~   \w     \q     \k     \f   Frames
#--------------------------------------------------------------------------
  1  \f    154.25 334.25   1.00    1.00 -25.75   0.00  73.76    --   180
  2  \f    -62.01 170.49   0.50    6.00   6.61  -9.84 -31.50    --   465
  3  \w   -100.81  15.69   0.50    6.00    --   -9.84 -59.25  92.08  233
  4  \w    -65.46   0.04   0.50    6.00    --  -19.34  94.56   1.16  131
  5  \w   -100.81  15.69   0.50    6.00    --   -9.84 -59.25 164.08  233
  6  \f    -44.21 172.79   0.50    6.00  15.81  -9.84 -59.25    --   434
;
_diffrn_measurement_device 'abstract diffractometer'
_diffrn_measurement_device_type 'Saxi-CrysAlisPro-abstract goniometer imported SAXI images'
_diffrn_measurement_method '\w and \f scans'
_diffrn_radiation_type MoK\a
_diffrn_radiation_wavelength 0.71073
_diffrn_reflns_av_R_equivalents 0.0584
_diffrn_reflns_av_unetI/netI 0.0531
_diffrn_reflns_Laue_measured_fraction_full 0.999
_diffrn_reflns_Laue_measured_fraction_max 0.777
_diffrn_reflns_limit_h_max 15
_diffrn_reflns_limit_h_min -11
_diffrn_reflns_limit_k_max 20
_diffrn_reflns_limit_k_min -22
_diffrn_reflns_limit_l_max 26
_diffrn_reflns_limit_l_min -27
_diffrn_reflns_number 69933
_diffrn_reflns_point_group_measured_fraction_full 0.999
_diffrn_reflns_point_group_measured_fraction_max 0.777
_diffrn_reflns_theta_full 25.242
_diffrn_reflns_theta_max 36.951
_diffrn_reflns_theta_min 2.312
_exptl_absorpt_coefficient_mu 2.771
_exptl_absorpt_correction_T_max 1.00000
_exptl_absorpt_correction_T_min 0.64513
_exptl_absorpt_correction_type multi-scan
_exptl_absorpt_process_details
;
CrysAlisPro 1.171.41.93a (Rigaku Oxford Diffraction, 2020)
Empirical absorption correction using spherical harmonics,
implemented in SCALE3 ABSPACK scaling algorithm.
;
_exptl_crystal_colour yellow
_exptl_crystal_colour_primary yellow
_exptl_crystal_density_diffrn 1.585
_exptl_crystal_description block
_exptl_crystal_F_000 1104
_exptl_crystal_size_max 0.098
_exptl_crystal_size_mid 0.079
_exptl_crystal_size_min 0.075
_refine_diff_density_max 0.788
_refine_diff_density_min -0.622
_refine_diff_density_rms 0.105
_refine_ls_extinction_method none
_refine_ls_goodness_of_fit_ref 1.037
_refine_ls_hydrogen_treatment constr
_refine_ls_matrix_type full
_refine_ls_number_parameters 289
_refine_ls_number_reflns 9069
_refine_ls_number_restraints 0
_refine_ls_restrained_S_all 1.037
_refine_ls_R_factor_all 0.0795
_refine_ls_R_factor_gt 0.0388
_refine_ls_shift/su_max 0.001
_refine_ls_shift/su_mean 0.000
_refine_ls_structure_factor_coef Fsqd
_refine_ls_weighting_details 'w=1/[\s^2^(Fo^2^)+(0.0301P)^2^+1.4820P] where P=(Fo^2^+2Fc^2^)/3'
_refine_ls_weighting_scheme calc
_refine_ls_wR_factor_gt 0.0750
_refine_ls_wR_factor_ref 0.0869
_reflns_Friedel_coverage 0.000
_reflns_number_gt 6310
_reflns_number_total 9069
_reflns_threshold_expression 'I > 2\s(I)'
_cod_data_source_file d2dt03791b2.cif
_cod_data_source_block comp_3
_cod_depositor_comments 'Adding full bibliography for 7712157--7712163.cif.'
_cod_original_cell_volume 2304.86(8)
_cod_database_code 7712162
_shelx_shelxl_version_number 2018/3
_shelx_space_group_comment
;
The symmetry employed for this shelxl refinement is uniquely defined
by the following loop, which should always be used as a source of
symmetry information in preference to the above space-group names.
They are only intended as comments.
;
_shelx_estimated_absorpt_t_max 0.819
_shelx_estimated_absorpt_t_min 0.773
_olex2_refinement_description
;
1. Fixed Uiso
 At 1.2 times of:
  All C(H) groups
2.a Aromatic/amide H refined with riding coordinates:
 C15(H15), C9(H9), C21(H21), C22(H22), C24(H24), C4(H4), C23(H23), C25(H25),
 C10(H10), C1(H1), C16(H16), C2(H2), C3(H3), C13(H13), C12(H12), C11(H11),
 C17(H17), C19(H19), C18(H18)
;
_olex2_submission_special_instructions 'No special instructions were received'
_oxdiff_exptl_absorpt_empirical_details
;
Empirical correction (ABSPACK) includes:
- Absorption correction using spherical harmonics
- Frame scaling
- Detector area scaling
;

loop_
_space_group_symop_operation_xyz
'x, y, z'
'-x+1/2, y+1/2, -z+1/2'
'-x, -y, -z'
'x-1/2, -y-1/2, z-1/2'

loop_
_atom_site_label
_atom_site_type_symbol
_atom_site_fract_x
_atom_site_fract_y
_atom_site_fract_z
_atom_site_U_iso_or_equiv
_atom_site_adp_type
_atom_site_occupancy
_atom_site_site_symmetry_order
_atom_site_calc_flag
_atom_site_refinement_flags_posn
_atom_site_refinement_flags_adp
_atom_site_refinement_flags_occupancy
_atom_site_disorder_assembly
_atom_site_disorder_group
Br1 Br 0.65210(2) 0.42811(2) 0.55629(2) 0.02126(5) Uani 1 1 d . . . . .
Cu1 Cu 0.50986(2) 0.57248(2) 0.56595(2) 0.02217(6) Uani 1 1 d . . . . .
P1 P 0.40066(5) 0.62986(3) 0.65954(3) 0.01798(9) Uani 1 1 d . . . . .
N2 N 0.38482(18) 0.90029(12) 0.56415(9) 0.0253(3) Uani 1 1 d . . . . .
N4 N 0.26760(16) 0.82011(11) 0.64096(9) 0.0214(3) Uani 1 1 d . . . . .
N3 N 0.27513(19) 0.90578(12) 0.60168(9) 0.0272(4) Uani 1 1 d . . . . .
N1 N 0.62565(16) 0.69747(11) 0.54067(9) 0.0218(3) Uani 1 1 d . . . . .
C15 C 0.53314(19) 0.73157(15) 0.78654(11) 0.0243(4) Uani 1 1 d . . . . .
H15 H 0.505576 0.791728 0.761759 0.029 Uiso 1 1 calc R U . . .
C14 C 0.49554(19) 0.64181(14) 0.75263(10) 0.0222(4) Uani 1 1 d . . . . .
C20 C 0.23036(19) 0.58291(12) 0.67779(10) 0.0196(3) Uani 1 1 d . . . . .
C9 C 0.0263(2) 0.78254(15) 0.65433(12) 0.0288(4) Uani 1 1 d . . . . .
H9 H 0.012589 0.772211 0.601061 0.035 Uiso 1 1 calc R U . . .
C21 C 0.1460(2) 0.54695(15) 0.61517(11) 0.0251(4) Uani 1 1 d . . . . .
H21 H 0.178520 0.548541 0.566100 0.030 Uiso 1 1 calc R U . . .
C8 C 0.15510(19) 0.80832(13) 0.68820(10) 0.0219(4) Uani 1 1 d . . . . .
C5 C 0.57594(19) 0.79044(13) 0.54089(10) 0.0215(4) Uani 1 1 d . . . . .
C22 C 0.0157(2) 0.50913(15) 0.62437(13) 0.0306(4) Uani 1 1 d . . . . .
H22 H -0.041299 0.485701 0.581561 0.037 Uiso 1 1 calc R U . . .
C24 C 0.0517(2) 0.53868(16) 0.75842(12) 0.0300(4) Uani 1 1 d . . . . .
H24 H 0.019593 0.535254 0.807509 0.036 Uiso 1 1 calc R U . . .
C4 C 0.6428(2) 0.86847(15) 0.50722(11) 0.0283(4) Uani 1 1 d . . . . .
H4 H 0.606017 0.933621 0.507990 0.034 Uiso 1 1 calc R U . . .
C23 C -0.0317(2) 0.50540(15) 0.69594(13) 0.0313(4) Uani 1 1 d . . . . .
H23 H -0.121446 0.480000 0.702081 0.038 Uiso 1 1 calc R U . . .
C6 C 0.44783(19) 0.81091(13) 0.57759(10) 0.0207(3) Uani 1 1 d . . . . .
C7 C 0.37293(19) 0.75704(13) 0.62724(10) 0.0198(3) Uani 1 1 d . . . . .
C25 C 0.1828(2) 0.57721(14) 0.74956(11) 0.0248(4) Uani 1 1 d . . . . .
H25 H 0.239876 0.599663 0.792671 0.030 Uiso 1 1 calc R U . . .
C10 C -0.0831(2) 0.77189(17) 0.69926(13) 0.0356(5) Uani 1 1 d . . . . .
H10 H -0.172263 0.753302 0.676957 0.043 Uiso 1 1 calc R U . . .
C1 C 0.7431(2) 0.68145(15) 0.50727(11) 0.0269(4) Uani 1 1 d . . . . .
H1 H 0.779201 0.616038 0.507398 0.032 Uiso 1 1 calc R U . . .
C16 C 0.6110(2) 0.73416(18) 0.85665(12) 0.0327(5) Uani 1 1 d . . . . .
H16 H 0.636854 0.795996 0.879282 0.039 Uiso 1 1 calc R U . . .
C2 C 0.8137(2) 0.75485(16) 0.47294(12) 0.0301(4) Uani 1 1 d . . . . .
H2 H 0.895998 0.740092 0.449778 0.036 Uiso 1 1 calc R U . . .
C3 C 0.7628(2) 0.85019(16) 0.47279(12) 0.0323(5) Uani 1 1 d . . . . .
H3 H 0.809321 0.902323 0.449480 0.039 Uiso 1 1 calc R U . . .
C13 C 0.1778(2) 0.82620(14) 0.76541(11) 0.0246(4) Uani 1 1 d . . . . .
H13 H 0.266929 0.845129 0.787589 0.030 Uiso 1 1 calc R U . . .
C12 C 0.0674(2) 0.81581(16) 0.80967(12) 0.0299(4) Uani 1 1 d . . . . .
H12 H 0.080667 0.827536 0.862788 0.036 Uiso 1 1 calc R U . . .
C11 C -0.0618(2) 0.78843(17) 0.77656(13) 0.0346(5) Uani 1 1 d . . . . .
H11 H -0.136666 0.780922 0.807242 0.042 Uiso 1 1 calc R U . . .
C17 C 0.6503(3) 0.6480(2) 0.89307(13) 0.0446(6) Uani 1 1 d . . . . .
H17 H 0.703380 0.649979 0.940933 0.054 Uiso 1 1 calc R U . . .
C19 C 0.5370(3) 0.55467(17) 0.78977(14) 0.0430(6) Uani 1 1 d . . . . .
H19 H 0.513357 0.492557 0.766932 0.052 Uiso 1 1 calc R U . . .
C18 C 0.6130(3) 0.5582(2) 0.86030(16) 0.0557(8) Uani 1 1 d . . . . .
H18 H 0.639280 0.498393 0.886008 0.067 Uiso 1 1 calc R U . . .

loop_
_atom_site_aniso_label
_atom_site_aniso_U_11
_atom_site_aniso_U_22
_atom_site_aniso_U_33
_atom_site_aniso_U_23
_atom_site_aniso_U_13
_atom_site_aniso_U_12
Br1 0.02084(9) 0.02373(9) 0.01942(9) 0.00257(6) 0.00301(6) 0.00319(6)
Cu1 0.02355(12) 0.02081(11) 0.02318(12) -0.00169(8) 0.00766(9) -0.00050(8)
P1 0.0199(2) 0.0178(2) 0.0164(2) 0.00022(16) 0.00301(16) -0.00080(16)
N2 0.0325(9) 0.0212(7) 0.0226(8) 0.0044(6) 0.0044(7) 0.0036(6)
N4 0.0256(8) 0.0203(7) 0.0188(7) 0.0003(6) 0.0038(6) 0.0029(6)
N3 0.0357(10) 0.0217(8) 0.0246(8) 0.0028(6) 0.0053(7) 0.0046(7)
N1 0.0215(8) 0.0224(8) 0.0220(7) 0.0011(6) 0.0040(6) -0.0015(6)
C15 0.0211(9) 0.0292(10) 0.0228(9) -0.0048(7) 0.0030(7) -0.0021(7)
C14 0.0223(9) 0.0248(9) 0.0194(8) 0.0015(7) 0.0015(7) -0.0025(7)
C20 0.0205(9) 0.0172(8) 0.0215(8) 0.0015(6) 0.0032(7) -0.0003(6)
C9 0.0280(10) 0.0328(10) 0.0251(10) -0.0051(8) -0.0010(8) 0.0040(8)
C21 0.0242(10) 0.0291(9) 0.0224(9) -0.0018(7) 0.0040(7) -0.0028(7)
C8 0.0246(9) 0.0197(8) 0.0218(9) -0.0024(7) 0.0043(7) 0.0040(7)
C5 0.0246(9) 0.0225(9) 0.0173(8) 0.0015(6) 0.0016(7) -0.0040(7)
C22 0.0247(10) 0.0318(11) 0.0351(11) -0.0027(8) 0.0018(8) -0.0044(8)
C24 0.0308(11) 0.0323(10) 0.0288(10) 0.0067(8) 0.0129(8) 0.0009(8)
C4 0.0321(11) 0.0250(10) 0.0280(10) 0.0060(8) 0.0047(8) -0.0030(8)
C23 0.0224(10) 0.0309(11) 0.0415(12) 0.0052(9) 0.0077(8) -0.0038(8)
C6 0.0254(9) 0.0195(8) 0.0170(8) -0.0008(6) 0.0015(7) -0.0014(7)
C7 0.0230(9) 0.0196(8) 0.0168(8) -0.0013(6) 0.0026(6) 0.0009(6)
C25 0.0270(10) 0.0270(9) 0.0210(9) 0.0018(7) 0.0056(7) 0.0003(7)
C10 0.0240(10) 0.0418(12) 0.0409(12) -0.0090(10) 0.0017(9) -0.0014(9)
C1 0.0232(10) 0.0302(10) 0.0281(10) -0.0017(8) 0.0062(8) -0.0015(7)
C16 0.0244(10) 0.0478(13) 0.0262(10) -0.0103(9) 0.0029(8) -0.0087(9)
C2 0.0256(10) 0.0396(11) 0.0262(10) -0.0003(8) 0.0084(8) -0.0070(8)
C3 0.0330(11) 0.0378(12) 0.0267(10) 0.0069(8) 0.0067(8) -0.0112(9)
C13 0.0232(9) 0.0275(9) 0.0231(9) -0.0050(7) 0.0022(7) 0.0033(7)
C12 0.0321(11) 0.0358(11) 0.0227(9) -0.0039(8) 0.0075(8) 0.0057(8)
C11 0.0294(11) 0.0371(12) 0.0393(12) -0.0045(9) 0.0135(9) 0.0039(9)
C17 0.0369(13) 0.0674(17) 0.0271(11) 0.0065(11) -0.0108(10) -0.0126(12)
C19 0.0537(16) 0.0288(11) 0.0423(14) 0.0080(9) -0.0191(11) -0.0076(10)
C18 0.0651(19) 0.0483(16) 0.0479(16) 0.0208(12) -0.0271(14) -0.0083(13)

loop_
_atom_type_symbol
_atom_type_description
_atom_type_scat_dispersion_real
_atom_type_scat_dispersion_imag
_atom_type_scat_source
C C 0.0033 0.0016 'International Tables Vol C Tables 4.2.6.8 and 6.1.1.4'
H H 0.0000 0.0000 'International Tables Vol C Tables 4.2.6.8 and 6.1.1.4'
Br Br -0.2901 2.4595 'International Tables Vol C Tables 4.2.6.8 and 6.1.1.4'
Cu Cu 0.3201 1.2651 'International Tables Vol C Tables 4.2.6.8 and 6.1.1.4'
N N 0.0061 0.0033 'International Tables Vol C Tables 4.2.6.8 and 6.1.1.4'
P P 0.1023 0.0942 'International Tables Vol C Tables 4.2.6.8 and 6.1.1.4'

loop_
_geom_angle_atom_site_label_1
_geom_angle_atom_site_label_2
_geom_angle_atom_site_label_3
_geom_angle
_geom_angle_site_symmetry_1
_geom_angle_site_symmetry_3
_geom_angle_publ_flag
Cu1 Br1 Cu1 75.562(10) . 3_666 ?
Br1 Cu1 Br1 104.439(10) . 3_666 ?
Br1 Cu1 Cu1 54.467(8) . 3_666 ?
Br1 Cu1 Cu1 49.971(8) 3_666 3_666 ?
P1 Cu1 Br1 131.427(16) . . ?
P1 Cu1 Br1 109.889(16) . 3_666 ?
P1 Cu1 Cu1 144.003(18) . 3_666 ?
N1 Cu1 Br1 108.47(4) . . ?
N1 Cu1 Br1 96.96(4) . 3_666 ?
N1 Cu1 Cu1 110.63(4) . 3_666 ?
N1 Cu1 P1 100.43(4) . . ?
C14 P1 Cu1 118.54(6) . . ?
C14 P1 C20 105.15(8) . . ?
C14 P1 C7 104.37(8) . . ?
C20 P1 Cu1 121.25(6) . . ?
C7 P1 Cu1 99.46(6) . . ?
C7 P1 C20 105.87(8) . . ?
N3 N2 C6 109.49(15) . . ?
N3 N4 C8 118.06(15) . . ?
N3 N4 C7 111.41(15) . . ?
C7 N4 C8 130.52(15) . . ?
N2 N3 N4 107.25(15) . . ?
C5 N1 Cu1 123.53(12) . . ?
C5 N1 C1 117.93(16) . . ?
C1 N1 Cu1 116.99(13) . . ?
C14 C15 H15 119.8 . . ?
C14 C15 C16 120.5(2) . . ?
C16 C15 H15 119.8 . . ?
C15 C14 P1 124.10(15) . . ?
C15 C14 C19 118.87(18) . . ?
C19 C14 P1 116.97(15) . . ?
C21 C20 P1 116.86(14) . . ?
C25 C20 P1 124.10(15) . . ?
C25 C20 C21 118.98(17) . . ?
C8 C9 H9 120.5 . . ?
C8 C9 C10 119.01(19) . . ?
C10 C9 H9 120.5 . . ?
C20 C21 H21 119.8 . . ?
C22 C21 C20 120.43(18) . . ?
C22 C21 H21 119.8 . . ?
C9 C8 N4 118.56(17) . . ?
C9 C8 C13 121.94(18) . . ?
C13 C8 N4 119.46(17) . . ?
N1 C5 C4 121.51(18) . . ?
N1 C5 C6 119.41(16) . . ?
C4 C5 C6 119.08(17) . . ?
C21 C22 H22 119.9 . . ?
C21 C22 C23 120.12(19) . . ?
C23 C22 H22 119.9 . . ?
C23 C24 H24 119.9 . . ?
C23 C24 C25 120.21(19) . . ?
C25 C24 H24 119.9 . . ?
C5 C4 H4 120.2 . . ?
C3 C4 C5 119.58(19) . . ?
C3 C4 H4 120.2 . . ?
C22 C23 H23 120.0 . . ?
C24 C23 C22 119.99(19) . . ?
C24 C23 H23 120.0 . . ?
N2 C6 C5 117.99(16) . . ?
N2 C6 C7 108.76(16) . . ?
C7 C6 C5 133.24(17) . . ?
N4 C7 P1 128.50(14) . . ?
N4 C7 C6 103.07(15) . . ?
C6 C7 P1 128.26(14) . . ?
C20 C25 C24 120.24(19) . . ?
C20 C25 H25 119.9 . . ?
C24 C25 H25 119.9 . . ?
C9 C10 H10 120.1 . . ?
C11 C10 C9 119.8(2) . . ?
C11 C10 H10 120.1 . . ?
N1 C1 H1 118.3 . . ?
N1 C1 C2 123.45(19) . . ?
C2 C1 H1 118.3 . . ?
C15 C16 H16 119.9 . . ?
C17 C16 C15 120.2(2) . . ?
C17 C16 H16 119.9 . . ?
C1 C2 H2 120.6 . . ?
C1 C2 C3 118.81(19) . . ?
C3 C2 H2 120.6 . . ?
C4 C3 H3 120.6 . . ?
C2 C3 C4 118.72(18) . . ?
C2 C3 H3 120.6 . . ?
C8 C13 H13 120.8 . . ?
C8 C13 C12 118.49(18) . . ?
C12 C13 H13 120.8 . . ?
C13 C12 H12 119.9 . . ?
C11 C12 C13 120.11(19) . . ?
C11 C12 H12 119.9 . . ?
C10 C11 C12 120.7(2) . . ?
C10 C11 H11 119.7 . . ?
C12 C11 H11 119.7 . . ?
C16 C17 H17 120.0 . . ?
C16 C17 C18 120.0(2) . . ?
C18 C17 H17 120.0 . . ?
C14 C19 H19 119.9 . . ?
C14 C19 C18 120.1(2) . . ?
C18 C19 H19 119.9 . . ?
C17 C18 C19 120.3(2) . . ?
C17 C18 H18 119.8 . . ?
C19 C18 H18 119.8 . . ?

loop_
_geom_bond_atom_site_label_1
_geom_bond_atom_site_label_2
_geom_bond_distance
_geom_bond_site_symmetry_2
_geom_bond_publ_flag
Br1 Cu1 2.4026(3) . ?
Br1 Cu1 2.5535(3) 3_666 ?
Cu1 Cu1 3.0387(4) 3_666 ?
Cu1 P1 2.1861(5) . ?
Cu1 N1 2.0974(15) . ?
P1 C14 1.8186(19) . ?
P1 C20 1.8233(19) . ?
P1 C7 1.8225(18) . ?
N2 N3 1.305(2) . ?
N2 C6 1.364(2) . ?
N4 N3 1.355(2) . ?
N4 C8 1.441(2) . ?
N4 C7 1.368(2) . ?
N1 C5 1.345(2) . ?
N1 C1 1.347(2) . ?
C15 H15 0.9500 . ?
C15 C14 1.387(3) . ?
C15 C16 1.392(3) . ?
C14 C19 1.389(3) . ?
C20 C21 1.402(3) . ?
C20 C25 1.391(3) . ?
C9 H9 0.9500 . ?
C9 C8 1.379(3) . ?
C9 C10 1.389(3) . ?
C21 H21 0.9500 . ?
C21 C22 1.385(3) . ?
C8 C13 1.385(3) . ?
C5 C4 1.398(3) . ?
C5 C6 1.478(3) . ?
C22 H22 0.9500 . ?
C22 C23 1.386(3) . ?
C24 H24 0.9500 . ?
C24 C23 1.383(3) . ?
C24 C25 1.394(3) . ?
C4 H4 0.9500 . ?
C4 C3 1.383(3) . ?
C23 H23 0.9500 . ?
C6 C7 1.394(2) . ?
C25 H25 0.9500 . ?
C10 H10 0.9500 . ?
C10 C11 1.382(3) . ?
C1 H1 0.9500 . ?
C1 C2 1.376(3) . ?
C16 H16 0.9500 . ?
C16 C17 1.368(4) . ?
C2 H2 0.9500 . ?
C2 C3 1.379(3) . ?
C3 H3 0.9500 . ?
C13 H13 0.9500 . ?
C13 C12 1.389(3) . ?
C12 H12 0.9500 . ?
C12 C11 1.383(3) . ?
C11 H11 0.9500 . ?
C17 H17 0.9500 . ?
C17 C18 1.378(4) . ?
C19 H19 0.9500 . ?
C19 C18 1.391(3) . ?
C18 H18 0.9500 . ?

loop_
_geom_torsion_atom_site_label_1
_geom_torsion_atom_site_label_2
_geom_torsion_atom_site_label_3
_geom_torsion_atom_site_label_4
_geom_torsion
_geom_torsion_site_symmetry_1
_geom_torsion_site_symmetry_2
_geom_torsion_site_symmetry_3
_geom_torsion_site_symmetry_4
_geom_torsion_publ_flag
Cu1 P1 C14 C15 109.57(16) . . . . ?
Cu1 P1 C14 C19 -67.65(19) . . . . ?
Cu1 P1 C20 C21 -28.78(17) . . . . ?
Cu1 P1 C20 C25 148.51(13) . . . . ?
Cu1 P1 C7 N4 150.66(16) . . . . ?
Cu1 P1 C7 C6 -23.68(18) . . . . ?
Cu1 N1 C5 C4 -164.91(14) . . . . ?
Cu1 N1 C5 C6 15.2(2) . . . . ?
Cu1 N1 C1 C2 165.67(16) . . . . ?
P1 C14 C19 C18 178.4(2) . . . . ?
P1 C20 C21 C22 179.38(15) . . . . ?
P1 C20 C25 C24 -178.92(15) . . . . ?
N2 C6 C7 P1 175.01(14) . . . . ?
N2 C6 C7 N4 -0.4(2) . . . . ?
N4 C8 C13 C12 179.05(17) . . . . ?
N3 N2 C6 C5 -179.18(16) . . . . ?
N3 N2 C6 C7 -0.4(2) . . . . ?
N3 N4 C8 C9 79.4(2) . . . . ?
N3 N4 C8 C13 -98.6(2) . . . . ?
N3 N4 C7 P1 -174.36(14) . . . . ?
N3 N4 C7 C6 1.1(2) . . . . ?
N1 C5 C4 C3 0.0(3) . . . . ?
N1 C5 C6 N2 -167.18(17) . . . . ?
N1 C5 C6 C7 14.3(3) . . . . ?
N1 C1 C2 C3 0.4(3) . . . . ?
C15 C14 C19 C18 1.0(4) . . . . ?
C15 C16 C17 C18 0.1(4) . . . . ?
C14 P1 C20 C21 -166.79(14) . . . . ?
C14 P1 C20 C25 10.50(18) . . . . ?
C14 P1 C7 N4 -86.47(18) . . . . ?
C14 P1 C7 C6 99.19(18) . . . . ?
C14 C15 C16 C17 -0.5(3) . . . . ?
C14 C19 C18 C17 -1.4(5) . . . . ?
C20 P1 C14 C15 -111.06(17) . . . . ?
C20 P1 C14 C19 71.73(19) . . . . ?
C20 P1 C7 N4 24.22(19) . . . . ?
C20 P1 C7 C6 -150.12(17) . . . . ?
C20 C21 C22 C23 -0.8(3) . . . . ?
C9 C8 C13 C12 1.2(3) . . . . ?
C9 C10 C11 C12 0.2(3) . . . . ?
C21 C20 C25 C24 -1.7(3) . . . . ?
C21 C22 C23 C24 -0.6(3) . . . . ?
C8 N4 N3 N2 179.24(16) . . . . ?
C8 N4 C7 P1 5.0(3) . . . . ?
C8 N4 C7 C6 -179.60(18) . . . . ?
C8 C9 C10 C11 0.8(3) . . . . ?
C8 C13 C12 C11 -0.2(3) . . . . ?
C5 N1 C1 C2 -0.6(3) . . . . ?
C5 C4 C3 C2 -0.2(3) . . . . ?
C5 C6 C7 P1 -6.4(3) . . . . ?
C5 C6 C7 N4 178.14(19) . . . . ?
C4 C5 C6 N2 12.9(3) . . . . ?
C4 C5 C6 C7 -165.6(2) . . . . ?
C23 C24 C25 C20 0.3(3) . . . . ?
C6 N2 N3 N4 1.0(2) . . . . ?
C6 C5 C4 C3 179.93(18) . . . . ?
C7 P1 C14 C15 0.15(19) . . . . ?
C7 P1 C14 C19 -177.07(18) . . . . ?
C7 P1 C20 C21 83.08(15) . . . . ?
C7 P1 C20 C25 -99.63(16) . . . . ?
C7 N4 N3 N2 -1.3(2) . . . . ?
C7 N4 C8 C9 -99.9(2) . . . . ?
C7 N4 C8 C13 82.2(2) . . . . ?
C25 C20 C21 C22 1.9(3) . . . . ?
C25 C24 C23 C22 0.8(3) . . . . ?
C10 C9 C8 N4 -179.41(18) . . . . ?
C10 C9 C8 C13 -1.6(3) . . . . ?
C1 N1 C5 C4 0.4(3) . . . . ?
C1 N1 C5 C6 -179.51(16) . . . . ?
C1 C2 C3 C4 0.1(3) . . . . ?
C16 C15 C14 P1 -177.23(15) . . . . ?
C16 C15 C14 C19 -0.1(3) . . . . ?
C16 C17 C18 C19 0.9(5) . . . . ?
C13 C12 C11 C10 -0.5(3) . . . . ?
